data_2221164
loop_
_publ_author_name
'Culver, John P.'
'Parkin, Sean'
'Crooks, Peter A.'

_publ_section_title
;
 <i>cis</i>-2,6-Dibenzylcyclohexanone
;
_journal_coeditor_code PV2137
_journal_issue 3
_journal_name_full 'Acta Crystallographica Section E'
_journal_page_first o551
_journal_paper_doi 10.1107/S1600536809004887
_journal_volume 65
_journal_year 2009
_chemical_formula_iupac 'C20 H22 O'
_chemical_formula_moiety 'C20 H22 O'
_chemical_formula_sum 'C20 H22 O'
_chemical_formula_weight 278.38
_chemical_name_systematic
;
<i>cis</i>-2,6-Dibenzylcyclohexanone
;
_space_group_IT_number 9
_symmetry_cell_setting monoclinic
_symmetry_space_group_name_Hall 'C -2yc'
_symmetry_space_group_name_H-M 'C 1 c 1'
_atom_sites_solution_hydrogens geom
_atom_sites_solution_primary direct
_atom_sites_solution_secondary difmap
_audit_creation_method SHELXL97
_cell_angle_alpha 90.00
_cell_angle_beta 98.276(2)
_cell_angle_gamma 90.00
_cell_formula_units_Z 4
_cell_length_a 30.1194(12)
_cell_length_b 5.5650(2)
_cell_length_c 9.3048(5)
_cell_measurement_reflns_used 1926
_cell_measurement_temperature 90.0(2)
_cell_measurement_theta_max 27.48
_cell_measurement_theta_min 1.00
_cell_volume 1543.38(12)
_computing_cell_refinement 'SCALEPACK (Otwinowski & Minor, 1997)'
_computing_data_collection 'COLLECT (Nonius, 1999)'
_computing_data_reduction 'DENZO-SMN (Otwinowski & Minor, 1997)'
_computing_molecular_graphics 'XP in SHELXTL (Sheldrick, 2008)'
_computing_publication_material
;
SHELXL97 (Sheldrick, 2008) and local procedures
;
_computing_structure_refinement 'SHELXL97 (Sheldrick, 2008)'
_computing_structure_solution 'SHELXS97 (Sheldrick, 2008)'
_diffrn_ambient_temperature 90.0(2)
_diffrn_detector_area_resol_mean 18
_diffrn_measured_fraction_theta_full 0.997
_diffrn_measured_fraction_theta_max 0.997
_diffrn_measurement_device_type 'Nonius KappaCCD'
_diffrn_measurement_method '\w scans at fixed \c = 55\%'
_diffrn_radiation_monochromator graphite
_diffrn_radiation_source 'fine-focus sealed tube'
_diffrn_radiation_type MoK\a
_diffrn_radiation_wavelength 0.71073
_diffrn_reflns_av_R_equivalents 0.0470
_diffrn_reflns_av_sigmaI/netI 0.0316
_diffrn_reflns_limit_h_max 38
_diffrn_reflns_limit_h_min -37
_diffrn_reflns_limit_k_max 7
_diffrn_reflns_limit_k_min -6
_diffrn_reflns_limit_l_max 11
_diffrn_reflns_limit_l_min -12
_diffrn_reflns_number 12091
_diffrn_reflns_theta_full 27.45
_diffrn_reflns_theta_max 27.45
_diffrn_reflns_theta_min 1.37
_diffrn_standards_number 0
_exptl_absorpt_coefficient_mu 0.072
_exptl_absorpt_correction_T_max 0.996
_exptl_absorpt_correction_T_min 0.986
_exptl_absorpt_correction_type multi-scan
_exptl_absorpt_process_details '(SCALEPACK; Otwinowski & Minor, 1997)'
_exptl_crystal_colour colourless
_exptl_crystal_density_diffrn 1.198
_exptl_crystal_density_method 'not measured'
_exptl_crystal_description 'block cut from needle'
_exptl_crystal_F_000 600
_exptl_crystal_size_max 0.20
_exptl_crystal_size_mid 0.10
_exptl_crystal_size_min 0.05
_refine_diff_density_max 0.182
_refine_diff_density_min -0.145
_refine_ls_extinction_coef 0.013(2)
_refine_ls_extinction_expression Fc^*^=kFc[1+0.001xFc^2^\l^3^/sin(2\q)]^-1/4^
_refine_ls_extinction_method 'SHELXL97 (Sheldrick, 2008)'
_refine_ls_goodness_of_fit_ref 1.082
_refine_ls_hydrogen_treatment constr
_refine_ls_matrix_type full
_refine_ls_number_parameters 191
_refine_ls_number_reflns 1750
_refine_ls_number_restraints 2
_refine_ls_restrained_S_all 1.081
_refine_ls_R_factor_all 0.0408
_refine_ls_R_factor_gt 0.0338
_refine_ls_shift/su_max 0.001
_refine_ls_shift/su_mean 0.000
_refine_ls_structure_factor_coef Fsqd
_refine_ls_weighting_details 'calc w = 1/[\s^2^(Fo^2^)+(0.0379P)^2^+0.4656P] where P=(Fo^2^+2Fc^2^)/3'
_refine_ls_weighting_scheme calc
_refine_ls_wR_factor_gt 0.0777
_refine_ls_wR_factor_ref 0.0812
_reflns_number_gt 1574
_reflns_number_total 1750
_reflns_threshold_expression I>2\s(I)
_cod_data_source_file pv2137.cif
_cod_data_source_block I
_cod_original_sg_symbol_H-M 'C c'
_cod_database_code 2221164
_cod_database_fobs_code 2221164

loop_
_symmetry_equiv_pos_as_xyz
'x, y, z'
'x, -y, z+1/2'
'x+1/2, y+1/2, z'
'x+1/2, -y+1/2, z+1/2'

loop_
_atom_site_type_symbol
_atom_site_label
_atom_site_fract_x
_atom_site_fract_y
_atom_site_fract_z
_atom_site_U_iso_or_equiv
_atom_site_adp_type
_atom_site_calc_flag
_atom_site_refinement_flags
_atom_site_occupancy
_atom_site_disorder_assembly
_atom_site_disorder_group
O O1 0.37985(5) -0.0297(3) 0.40486(14) 0.0253(3) Uani d . 1 . .
C C1 0.38084(7) 0.1057(3) 0.50806(19) 0.0208(4) Uani d . 1 . .
C C2 0.33796(7) 0.1967(4) 0.5576(2) 0.0220(4) Uani d . 1 . .
H H2 0.3349 0.1141 0.6512 0.026 Uiso calc R 1 . .
C C3 0.34065(7) 0.4687(4) 0.5882(2) 0.0241(4) Uani d . 1 . .
H H3A 0.3397 0.5567 0.4954 0.029 Uiso calc R 1 . .
H H3B 0.3143 0.5186 0.6335 0.029 Uiso calc R 1 . .
C C4 0.38336(7) 0.5351(4) 0.6884(2) 0.0242(4) Uani d . 1 . .
H H4A 0.3841 0.7109 0.7049 0.029 Uiso calc R 1 . .
H H4B 0.3835 0.4550 0.7835 0.029 Uiso calc R 1 . .
C C5 0.42475(7) 0.4597(4) 0.6235(2) 0.0235(4) Uani d . 1 . .
H H5A 0.4520 0.5033 0.6913 0.028 Uiso calc R 1 . .
H H5B 0.4256 0.5481 0.5315 0.028 Uiso calc R 1 . .
C C6 0.42510(7) 0.1872(4) 0.5934(2) 0.0224(4) Uani d . 1 . .
H H6 0.4286 0.1033 0.6894 0.027 Uiso calc R 1 . .
C C7 0.46483(7) 0.1121(4) 0.5165(2) 0.0257(5) Uani d . 1 . .
H H7A 0.4636 -0.0638 0.5006 0.031 Uiso calc R 1 . .
H H7B 0.4618 0.1907 0.4201 0.031 Uiso calc R 1 . .
C C8 0.51001(7) 0.1770(4) 0.6010(2) 0.0252(4) Uani d . 1 . .
C C9 0.53381(7) 0.3759(4) 0.5643(2) 0.0307(5) Uani d . 1 . .
H H9 0.5220 0.4712 0.4830 0.037 Uiso calc R 1 . .
C C10 0.57469(8) 0.4375(4) 0.6453(3) 0.0354(5) Uani d . 1 . .
H H10 0.5906 0.5742 0.6192 0.042 Uiso calc R 1 . .
C C11 0.59215(7) 0.2998(5) 0.7638(3) 0.0363(6) Uani d . 1 . .
H H11 0.6200 0.3419 0.8194 0.044 Uiso calc R 1 . .
C C12 0.56876(8) 0.1000(4) 0.8012(3) 0.0343(5) Uani d . 1 . .
H H12 0.5805 0.0052 0.8828 0.041 Uiso calc R 1 . .
C C13 0.52826(7) 0.0393(4) 0.7196(2) 0.0300(5) Uani d . 1 . .
H H13 0.5126 -0.0990 0.7450 0.036 Uiso calc R 1 . .
C C14 0.29661(7) 0.1293(4) 0.4477(2) 0.0260(4) Uani d . 1 . .
H H14A 0.2990 0.2070 0.3534 0.031 Uiso calc R 1 . .
H H14B 0.2963 -0.0468 0.4324 0.031 Uiso calc R 1 . .
C C15 0.25298(7) 0.2043(4) 0.4972(2) 0.0255(4) Uani d . 1 . .
C C16 0.23059(7) 0.4124(4) 0.4440(2) 0.0306(5) Uani d . 1 . .
H H16 0.2420 0.5051 0.3718 0.037 Uiso calc R 1 . .
C C17 0.19167(8) 0.4852(4) 0.4958(3) 0.0345(5) Uani d . 1 . .
H H17 0.1767 0.6277 0.4592 0.041 Uiso calc R 1 . .
C C18 0.17461(7) 0.3511(4) 0.6005(3) 0.0346(5) Uani d . 1 . .
H H18 0.1483 0.4028 0.6369 0.042 Uiso calc R 1 . .
C C19 0.19597(7) 0.1412(4) 0.6521(2) 0.0344(5) Uani d . 1 . .
H H19 0.1840 0.0469 0.7225 0.041 Uiso calc R 1 . .
C C20 0.23492(7) 0.0694(4) 0.6003(2) 0.0294(5) Uani d . 1 . .
H H20 0.2495 -0.0745 0.6360 0.035 Uiso calc R 1 . .

loop_
_atom_site_aniso_label
_atom_site_aniso_U_11
_atom_site_aniso_U_22
_atom_site_aniso_U_33
_atom_site_aniso_U_12
_atom_site_aniso_U_13
_atom_site_aniso_U_23
O1 0.0313(7) 0.0223(7) 0.0228(7) -0.0010(6) 0.0052(6) -0.0033(6)
C1 0.0280(9) 0.0163(9) 0.0187(9) -0.0008(8) 0.0059(7) 0.0043(7)
C2 0.0248(9) 0.0209(10) 0.0207(9) -0.0020(8) 0.0041(7) -0.0017(8)
C3 0.0268(10) 0.0224(10) 0.0235(10) 0.0015(8) 0.0056(8) -0.0015(8)
C4 0.0305(10) 0.0212(10) 0.0213(10) -0.0008(8) 0.0042(8) -0.0017(8)
C5 0.0266(10) 0.0222(10) 0.0221(9) -0.0019(8) 0.0048(8) -0.0012(8)
C6 0.0249(9) 0.0210(10) 0.0220(9) -0.0011(8) 0.0059(7) 0.0004(7)
C7 0.0283(10) 0.0243(11) 0.0263(10) -0.0011(8) 0.0095(8) -0.0028(8)
C8 0.0227(10) 0.0248(11) 0.0298(10) -0.0009(8) 0.0093(8) -0.0052(8)
C9 0.0315(11) 0.0255(11) 0.0362(12) 0.0001(9) 0.0080(9) 0.0040(9)
C10 0.0295(11) 0.0307(13) 0.0471(14) -0.0058(10) 0.0093(10) 0.0023(10)
C11 0.0248(11) 0.0434(15) 0.0409(13) -0.0023(10) 0.0057(9) -0.0023(11)
C12 0.0287(11) 0.0402(13) 0.0348(12) 0.0030(10) 0.0068(9) 0.0053(10)
C13 0.0268(10) 0.0296(12) 0.0356(12) -0.0008(9) 0.0114(9) 0.0042(10)
C14 0.0262(10) 0.0267(11) 0.0242(10) -0.0008(8) 0.0003(8) -0.0015(8)
C15 0.0236(10) 0.0249(11) 0.0268(10) -0.0014(9) -0.0006(8) -0.0034(9)
C16 0.0280(10) 0.0286(12) 0.0343(11) -0.0015(9) 0.0011(9) 0.0019(9)
C17 0.0282(11) 0.0277(12) 0.0454(14) 0.0010(9) -0.0024(10) -0.0034(10)
C18 0.0231(10) 0.0389(13) 0.0412(12) -0.0023(10) 0.0026(9) -0.0107(11)
C19 0.0298(11) 0.0407(13) 0.0328(11) -0.0069(10) 0.0049(9) -0.0011(10)
C20 0.0275(11) 0.0275(11) 0.0315(11) -0.0024(9) -0.0007(9) 0.0008(9)

loop_
_atom_type_symbol
_atom_type_description
_atom_type_scat_dispersion_real
_atom_type_scat_dispersion_imag
_atom_type_scat_source
C C .0033 .0016 'International Tables Vol C Tables 4.2.6.8 and 6.1.1.4'
H H .0000 .0000 'International Tables Vol C Tables 4.2.6.8 and 6.1.1.4'
O O .0106 .0060 'International Tables Vol C Tables 4.2.6.8 and 6.1.1.4'

loop_
_geom_angle_atom_site_label_1
_geom_angle_atom_site_label_2
_geom_angle_atom_site_label_3
_geom_angle_site_symmetry_1
_geom_angle_site_symmetry_3
_geom_angle
_geom_angle_publ_flag
O1 C1 C2 . . 121.35(18) ?
O1 C1 C6 . . 121.12(17) ?
C2 C1 C6 . . 117.52(16) ?
C1 C2 C14 . . 111.03(16) ?
C1 C2 C3 . . 111.05(16) ?
C14 C2 C3 . . 112.23(17) ?
C1 C2 H2 . . 107.4 ?
C14 C2 H2 . . 107.4 ?
C3 C2 H2 . . 107.4 ?
C4 C3 C2 . . 111.66(17) ?
C4 C3 H3A . . 109.3 ?
C2 C3 H3A . . 109.3 ?
C4 C3 H3B . . 109.3 ?
C2 C3 H3B . . 109.3 ?
H3A C3 H3B . . 107.9 ?
C5 C4 C3 . . 111.04(15) ?
C5 C4 H4A . . 109.4 ?
C3 C4 H4A . . 109.4 ?
C5 C4 H4B . . 109.4 ?
C3 C4 H4B . . 109.4 ?
H4A C4 H4B . . 108.0 ?
C4 C5 C6 . . 111.74(16) ?
C4 C5 H5A . . 109.3 ?
C6 C5 H5A . . 109.3 ?
C4 C5 H5B . . 109.3 ?
C6 C5 H5B . . 109.3 ?
H5A C5 H5B . . 107.9 ?
C1 C6 C7 . . 111.01(16) ?
C1 C6 C5 . . 111.09(17) ?
C7 C6 C5 . . 112.18(16) ?
C1 C6 H6 . . 107.4 ?
C7 C6 H6 . . 107.4 ?
C5 C6 H6 . . 107.4 ?
C8 C7 C6 . . 113.27(16) ?
C8 C7 H7A . . 108.9 ?
C6 C7 H7A . . 108.9 ?
C8 C7 H7B . . 108.9 ?
C6 C7 H7B . . 108.9 ?
H7A C7 H7B . . 107.7 ?
C9 C8 C13 . . 118.4(2) ?
C9 C8 C7 . . 121.35(19) ?
C13 C8 C7 . . 120.24(19) ?
C8 C9 C10 . . 120.8(2) ?
C8 C9 H9 . . 119.6 ?
C10 C9 H9 . . 119.6 ?
C11 C10 C9 . . 120.1(2) ?
C11 C10 H10 . . 120.0 ?
C9 C10 H10 . . 120.0 ?
C10 C11 C12 . . 119.7(2) ?
C10 C11 H11 . . 120.1 ?
C12 C11 H11 . . 120.1 ?
C13 C12 C11 . . 119.8(2) ?
C13 C12 H12 . . 120.1 ?
C11 C12 H12 . . 120.1 ?
C12 C13 C8 . . 121.2(2) ?
C12 C13 H13 . . 119.4 ?
C8 C13 H13 . . 119.4 ?
C15 C14 C2 . . 112.67(16) ?
C15 C14 H14A . . 109.1 ?
C2 C14 H14A . . 109.1 ?
C15 C14 H14B . . 109.1 ?
C2 C14 H14B . . 109.1 ?
H14A C14 H14B . . 107.8 ?
C20 C15 C16 . . 118.5(2) ?
C20 C15 C14 . . 120.31(19) ?
C16 C15 C14 . . 121.21(19) ?
C17 C16 C15 . . 120.5(2) ?
C17 C16 H16 . . 119.7 ?
C15 C16 H16 . . 119.7 ?
C18 C17 C16 . . 120.3(2) ?
C18 C17 H17 . . 119.9 ?
C16 C17 H17 . . 119.9 ?
C17 C18 C19 . . 119.9(2) ?
C17 C18 H18 . . 120.1 ?
C19 C18 H18 . . 120.1 ?
C18 C19 C20 . . 119.7(2) ?
C18 C19 H19 . . 120.2 ?
C20 C19 H19 . . 120.2 ?
C15 C20 C19 . . 121.2(2) ?
C15 C20 H20 . . 119.4 ?
C19 C20 H20 . . 119.4 ?

loop_
_geom_bond_atom_site_label_1
_geom_bond_atom_site_label_2
_geom_bond_site_symmetry_2
_geom_bond_distance
_geom_bond_publ_flag
O1 C1 . 1.217(2) ?
C1 C2 . 1.519(3) ?
C1 C6 . 1.520(3) ?
C2 C14 . 1.540(3) ?
C2 C3 . 1.541(3) ?
C2 H2 . 1.0000 ?
C3 C4 . 1.521(3) ?
C3 H3A . 0.9900 ?
C3 H3B . 0.9900 ?
C4 C5 . 1.520(3) ?
C4 H4A . 0.9900 ?
C4 H4B . 0.9900 ?
C5 C6 . 1.542(3) ?
C5 H5A . 0.9900 ?
C5 H5B . 0.9900 ?
C6 C7 . 1.538(3) ?
C6 H6 . 1.0000 ?
C7 C8 . 1.514(3) ?
C7 H7A . 0.9900 ?
C7 H7B . 0.9900 ?
C8 C9 . 1.388(3) ?
C8 C13 . 1.390(3) ?
C9 C10 . 1.391(3) ?
C9 H9 . 0.9500 ?
C10 C11 . 1.383(3) ?
C10 H10 . 0.9500 ?
C11 C12 . 1.387(3) ?
C11 H11 . 0.9500 ?
C12 C13 . 1.383(3) ?
C12 H12 . 0.9500 ?
C13 H13 . 0.9500 ?
C14 C15 . 1.513(3) ?
C14 H14A . 0.9900 ?
C14 H14B . 0.9900 ?
C15 C20 . 1.389(3) ?
C15 C16 . 1.394(3) ?
C16 C17 . 1.391(3) ?
C16 H16 . 0.9500 ?
C17 C18 . 1.383(4) ?
C17 H17 . 0.9500 ?
C18 C19 . 1.386(3) ?
C18 H18 . 0.9500 ?
C19 C20 . 1.390(3) ?
C19 H19 . 0.9500 ?
C20 H20 . 0.9500 ?

loop_
_geom_torsion_atom_site_label_1
_geom_torsion_atom_site_label_2
_geom_torsion_atom_site_label_3
_geom_torsion_atom_site_label_4
_geom_torsion_site_symmetry_1
_geom_torsion_site_symmetry_2
_geom_torsion_site_symmetry_3
_geom_torsion_site_symmetry_4
_geom_torsion
_geom_torsion_publ_flag
O1 C1 C2 C14 . . . . -9.2(3) ?
C6 C1 C2 C14 . . . . 171.62(17) ?
O1 C1 C2 C3 . . . . -134.82(18) ?
C6 C1 C2 C3 . . . . 46.0(2) ?
C1 C2 C3 C4 . . . . -50.9(2) ?
C14 C2 C3 C4 . . . . -175.87(16) ?
C2 C3 C4 C5 . . . . 58.5(2) ?
C3 C4 C5 C6 . . . . -58.3(2) ?
O1 C1 C6 C7 . . . . 9.5(3) ?
C2 C1 C6 C7 . . . . -171.33(17) ?
O1 C1 C6 C5 . . . . 135.05(18) ?
C2 C1 C6 C5 . . . . -45.8(2) ?
C4 C5 C6 C1 . . . . 50.5(2) ?
C4 C5 C6 C7 . . . . 175.41(16) ?
C1 C6 C7 C8 . . . . -176.89(17) ?
C5 C6 C7 C8 . . . . 58.2(2) ?
C6 C7 C8 C9 . . . . -101.5(2) ?
C6 C7 C8 C13 . . . . 77.4(2) ?
C13 C8 C9 C10 . . . . -0.7(3) ?
C7 C8 C9 C10 . . . . 178.18(19) ?
C8 C9 C10 C11 . . . . 0.1(3) ?
C9 C10 C11 C12 . . . . 0.2(4) ?
C10 C11 C12 C13 . . . . 0.2(4) ?
C11 C12 C13 C8 . . . . -0.9(3) ?
C9 C8 C13 C12 . . . . 1.1(3) ?
C7 C8 C13 C12 . . . . -177.8(2) ?
C1 C2 C14 C15 . . . . 176.75(16) ?
C3 C2 C14 C15 . . . . -58.3(2) ?
C2 C14 C15 C20 . . . . -78.3(2) ?
C2 C14 C15 C16 . . . . 100.0(2) ?
C20 C15 C16 C17 . . . . 1.5(3) ?
C14 C15 C16 C17 . . . . -176.9(2) ?
C15 C16 C17 C18 . . . . -0.3(3) ?
C16 C17 C18 C19 . . . . -1.1(3) ?
C17 C18 C19 C20 . . . . 1.2(3) ?
C16 C15 C20 C19 . . . . -1.3(3) ?
C14 C15 C20 C19 . . . . 177.04(19) ?
C18 C19 C20 C15 . . . . 0.0(3) ?

loop_
_cod_related_entry_id
_cod_related_entry_database
_cod_related_entry_code
1 ChemSpider 89028
